data_7120049
loop_
_publ_author_name
'Barbour, Len'
'Bezuidenhout, Charl Xavier'
'Esterhuysen, Catharine'

_publ_section_title
;
 Solvatochromism as a probe to observe the solvent exchange process in a
 1-D porous coordination polymer with 1-D solvent accessible channels.
;
_journal_name_full 'Chem. Commun.'
_journal_paper_doi 10.1039/C7CC02492D
_journal_year 2017
_chemical_formula_moiety 'C30 H30 Cu3 N9 O12, 3(C2 H3 N)'
_chemical_formula_sum 'C36 H39 Cu3 N12 O12'
_chemical_formula_weight 1022.41
_chemical_name_systematic Cu(OAc)2Dptz.(Acetonitrile)
_space_group_crystal_system triclinic
_space_group_IT_number 2
_space_group_name_Hall '-P 1'
_space_group_name_H-M_alt 'P -1'
_symmetry_space_group_name_Hall '-P 1'
_symmetry_space_group_name_H-M 'P -1'
_atom_sites_solution_hydrogens geom
_atom_sites_solution_primary direct
_atom_sites_solution_secondary difmap
_audit_creation_date 2016-11-17
_audit_creation_method
;
Olex2 1.2
(compiled 2016.11.07 svn.r3352 for OlexSys, GUI svn.r5261)
;
_audit_update_record
;
2017-03-31 deposited with the CCDC.
2017-04-28 downloaded from the CCDC.
;
_cell_angle_alpha 106.491(2)
_cell_angle_beta 91.394(2)
_cell_angle_gamma 96.740(2)
_cell_formula_units_Z 2
_cell_length_a 8.0847(11)
_cell_length_b 13.3748(18)
_cell_length_c 20.979(3)
_cell_measurement_reflns_used 8800
_cell_measurement_temperature 100
_cell_measurement_theta_max 28.302
_cell_measurement_theta_min 2.542
_cell_volume 2156.2(5)
_computing_cell_refinement 'SAINT v8.27A (Bruker, 2012)'
_computing_data_reduction 'SAINT v8.27A (Bruker, 2012)'
_computing_molecular_graphics 'Olex2 (Dolomanov et al., 2009)'
_computing_publication_material 'Olex2 (Dolomanov et al., 2009)'
_computing_structure_refinement 'ShelXL (Sheldrick, 2015)'
_computing_structure_solution 'ShelXS (Sheldrick, 2008)'
_diffrn_ambient_temperature 100.15
_diffrn_measured_fraction_theta_full 0.993
_diffrn_measured_fraction_theta_max 0.910
_diffrn_measurement_device_type 'Bruker APEX-II CCD'
_diffrn_measurement_method '\f and \w scans'
_diffrn_radiation_monochromator graphite
_diffrn_radiation_type MoK\a
_diffrn_radiation_wavelength 0.71073
_diffrn_reflns_av_R_equivalents 0.0194
_diffrn_reflns_av_unetI/netI 0.0271
_diffrn_reflns_limit_h_max 10
_diffrn_reflns_limit_h_min -10
_diffrn_reflns_limit_k_max 17
_diffrn_reflns_limit_k_min -17
_diffrn_reflns_limit_l_max 27
_diffrn_reflns_limit_l_min -26
_diffrn_reflns_number 22704
_diffrn_reflns_theta_full 26.00
_diffrn_reflns_theta_max 28.39
_diffrn_reflns_theta_min 2.03
_diffrn_source 'fine-focus sealed tube'
_diffrn_standards_number 0
_exptl_absorpt_coefficient_mu 1.540
_exptl_absorpt_correction_T_max 1.0000
_exptl_absorpt_correction_T_min 0.7880
_exptl_absorpt_correction_type multi-scan
_exptl_absorpt_process_details
;
SADABS-2012/1 (Bruker,2012) was used for absorption correction.
wR2(int) was 0.1112 before and 0.0294 after correction.
The Ratio of minimum to maximum transmission is 0.7880.
The \l/2 correction factor is 0.0015.
;
_exptl_crystal_colour 'clear light violet'
_exptl_crystal_colour_lustre clear
_exptl_crystal_colour_modifier light
_exptl_crystal_colour_primary violet
_exptl_crystal_density_diffrn 1.575
_exptl_crystal_density_method 'not measured'
_exptl_crystal_description block
_exptl_crystal_F_000 1044
_exptl_crystal_recrystallization_method 'Solvent exchange'
_exptl_crystal_size_max 0.729
_exptl_crystal_size_mid 0.23
_exptl_crystal_size_min 0.132
_refine_diff_density_max 0.513
_refine_diff_density_min -0.534
_refine_diff_density_rms 0.067
_refine_ls_extinction_method none
_refine_ls_goodness_of_fit_ref 1.040
_refine_ls_hydrogen_treatment constr
_refine_ls_matrix_type full
_refine_ls_number_parameters 577
_refine_ls_number_reflns 9839
_refine_ls_number_restraints 0
_refine_ls_restrained_S_all 1.040
_refine_ls_R_factor_all 0.0422
_refine_ls_R_factor_gt 0.0288
_refine_ls_shift/su_max 0.001
_refine_ls_shift/su_mean 0.000
_refine_ls_structure_factor_coef Fsqd
_refine_ls_weighting_details 'calc w=1/[\s^2^(Fo^2^)+(0.0316P)^2^+1.3329P] where P=(Fo^2^+2Fc^2^)/3'
_refine_ls_weighting_scheme calc
_refine_ls_wR_factor_gt 0.0689
_refine_ls_wR_factor_ref 0.0743
_reflns_number_gt 7752
_reflns_number_total 9839
_reflns_threshold_expression >2sigma(I)
_cod_data_source_file c7cc02492d11.cif
_cod_data_source_block solve2
_cod_database_code 7120049
_olex2_refinement_description
;
1. Fixed Uiso
 At 1.2 times of:
  All C(H) groups
 At 1.5 times of:
  All C(H,H,H) groups
2.a Aromatic/amide H refined with riding coordinates:
 C11(H11), C52(H52), C53(H53), C21(H21), C42(H42), C43(H43), C41(H41),
 C22(H22), C23(H23), C51(H51), C12(H12), C13(H13)
2.b Idealised Me refined as rotating group:
 C15(H15A,H15B,H15C), C17(H17A,H17B,H17C), C19(H19A,H19B,H19C), C25(H25A,H25B,
 H25C), C27(H27A,H27B,H27C), C29(H29A,H29B,H29C), C39(H39A,H39B,H39C), C35(H35A,
 H35B,H35C), C37(H37A,H37B,H37C)
;
_olex2_submission_original_sample_id cxb_CuOAcBptz_ACN
_olex2_submission_special_instructions 'No special instructions were received'

loop_
_space_group_symop_id
_space_group_symop_operation_xyz
1 'x, y, z'
2 '-x, -y, -z'

loop_
_atom_site_label
_atom_site_type_symbol
_atom_site_fract_x
_atom_site_fract_y
_atom_site_fract_z
_atom_site_U_iso_or_equiv
_atom_site_adp_type
_atom_site_occupancy
_atom_site_calc_flag
_atom_site_disorder_assembly
_atom_site_disorder_group
_atom_site_refinement_flags_posn
Cu1 Cu -0.41783(3) -0.405217(17) 0.519861(11) 0.01060(6) Uani 1 d . . .
Cu2 Cu 0.37674(3) 0.748913(16) 0.807028(11) 0.01056(6) Uani 1 d . . .
Cu3 Cu 0.53561(3) 0.939317(16) 0.849125(11) 0.01001(6) Uani 1 d . . .
O1 O -0.62833(16) -0.37166(10) 0.56126(7) 0.0183(3) Uani 1 d . . .
O2 O -0.50942(17) -0.38714(10) 0.43606(7) 0.0179(3) Uani 1 d . . .
O3 O -0.23163(16) -0.46558(10) 0.47111(7) 0.0161(3) Uani 1 d . . .
O4 O -0.34576(17) -0.45188(10) 0.59630(7) 0.0178(3) Uani 1 d . . .
O5 O 0.18742(16) 0.80506(10) 0.85564(7) 0.0167(3) Uani 1 d . . .
O6 O 0.30649(17) 0.80087(10) 0.73212(7) 0.0172(3) Uani 1 d . . .
O7 O 0.58380(17) 0.71260(10) 0.76479(7) 0.0197(3) Uani 1 d . . .
O8 O 0.47140(18) 0.73063(10) 0.89024(7) 0.0192(3) Uani 1 d . . .
O9 O 0.32254(16) 0.96909(10) 0.89167(7) 0.0157(3) Uani 1 d . . .
O10 O 0.43656(17) 0.96571(10) 0.76963(7) 0.0159(3) Uani 1 d . . .
O11 O 0.71528(16) 0.87752(10) 0.79535(7) 0.0161(3) Uani 1 d . . .
O12 O 0.61494(17) 0.89212(10) 0.92373(7) 0.0158(3) Uani 1 d . . .
N11 N -0.29538(19) -0.24416(12) 0.56003(8) 0.0128(3) Uani 1 d . . .
N12 N 0.24911(19) 0.59108(12) 0.76717(8) 0.0120(3) Uani 1 d . . .
N13 N 0.66648(19) 1.09743(12) 0.89137(8) 0.0117(3) Uani 1 d . . .
N31 N 0.0378(2) 0.11404(12) 0.60894(8) 0.0187(4) Uani 1 d . . .
N22 N -0.1539(2) 0.13423(12) 0.69459(8) 0.0185(4) Uani 1 d . . .
N23 N 1.0018(2) 1.56994(12) 0.96359(8) 0.0177(4) Uani 1 d . . .
N21 N 0.0983(2) 0.21421(12) 0.63258(8) 0.0187(4) Uani 1 d . . .
N32 N -0.0911(2) 0.23486(12) 0.71909(8) 0.0185(4) Uani 1 d . . .
N33 N 0.9218(2) 1.47405(12) 0.93816(8) 0.0177(4) Uani 1 d . . .
C11 C -0.1660(2) -0.20300(14) 0.53301(10) 0.0154(4) Uani 1 d . . .
H11 H -0.1209 -0.2471 0.4954 0.018 Uiso 1 calc . . R
C52 C 0.2926(2) 0.53151(14) 0.70867(9) 0.0160(4) Uani 1 d . . .
H52 H 0.3739 0.5620 0.6854 0.019 Uiso 1 calc . . R
C53 C 0.7183(2) 1.13195(15) 0.95600(10) 0.0163(4) Uani 1 d . . .
H53 H 0.6964 1.0860 0.9828 0.020 Uiso 1 calc . . R
C14 C -0.7573(2) -0.43657(15) 0.55760(9) 0.0138(4) Uani 1 d . . .
C15 C -0.9089(2) -0.39344(17) 0.58926(11) 0.0219(4) Uani 1 d . . .
H15A H -0.8740 -0.3356 0.6296 0.033 Uiso 1 calc . . GR
H15B H -0.9805 -0.4492 0.6009 0.033 Uiso 1 calc . . GR
H15C H -0.9709 -0.3675 0.5579 0.033 Uiso 1 calc . . GR
C16 C -0.6096(2) -0.45895(15) 0.39669(9) 0.0146(4) Uani 1 d . . .
C17 C -0.6831(3) -0.43563(19) 0.33639(11) 0.0287(5) Uani 1 d . . .
H17A H -0.6899 -0.4983 0.2979 0.043 Uiso 1 calc . . GR
H17B H -0.6120 -0.3775 0.3270 0.043 Uiso 1 calc . . GR
H17C H -0.7952 -0.4159 0.3451 0.043 Uiso 1 calc . . GR
C18 C 0.1940(2) 0.90225(15) 0.88480(9) 0.0137(4) Uani 1 d . . .
C19 C 0.0362(2) 0.94146(17) 0.91228(11) 0.0220(4) Uani 1 d . . .
H19A H -0.0371 0.9473 0.8759 0.033 Uiso 1 calc . . GR
H19B H 0.0634 1.0107 0.9450 0.033 Uiso 1 calc . . GR
H19C H -0.0206 0.8920 0.9338 0.033 Uiso 1 calc . . GR
C21 C -0.0945(2) -0.09904(14) 0.55732(10) 0.0156(4) Uani 1 d . . .
H21 H -0.0033 -0.0724 0.5366 0.019 Uiso 1 calc . . R
C42 C 0.2247(2) 0.42777(15) 0.68058(10) 0.0160(4) Uani 1 d . . .
H42 H 0.2588 0.3879 0.6390 0.019 Uiso 1 calc . . R
C43 C 0.8025(2) 1.23173(14) 0.98547(9) 0.0161(4) Uani 1 d . . .
H43 H 0.8383 1.2532 1.0313 0.019 Uiso 1 calc . . R
C24 C 0.3409(2) 0.89313(15) 0.72836(9) 0.0139(4) Uani 1 d . . .
C25 C 0.2605(3) 0.91928(17) 0.67057(10) 0.0233(5) Uani 1 d . . .
H25A H 0.1405 0.9194 0.6761 0.035 Uiso 1 calc . . GR
H25B H 0.2784 0.8666 0.6290 0.035 Uiso 1 calc . . GR
H25C H 0.3104 0.9889 0.6690 0.035 Uiso 1 calc . . GR
C26 C 0.7087(2) 0.78035(15) 0.76668(9) 0.0140(4) Uani 1 d . . .
C27 C 0.8605(2) 0.74109(17) 0.73298(11) 0.0228(5) Uani 1 d . . .
H27A H 0.9279 0.7987 0.7216 0.034 Uiso 1 calc . . GR
H27B H 0.8256 0.6839 0.6923 0.034 Uiso 1 calc . . GR
H27C H 0.9268 0.7151 0.7631 0.034 Uiso 1 calc . . GR
C28 C 0.5733(2) 0.80122(15) 0.92959(9) 0.0146(4) Uani 1 d . . .
C29 C 0.6527(3) 0.77566(16) 0.98753(10) 0.0228(5) Uani 1 d . . .
H29A H 0.5797 0.7202 0.9989 0.034 Uiso 1 calc . . GR
H29B H 0.6695 0.8387 1.0259 0.034 Uiso 1 calc . . GR
H29C H 0.7606 0.7514 0.9756 0.034 Uiso 1 calc . . GR
C31 C -0.1592(2) -0.03448(14) 0.61272(9) 0.0118(4) Uani 1 d . . .
C32 C 0.1052(2) 0.38315(14) 0.71468(9) 0.0115(4) Uani 1 d . . .
C33 C 0.8334(2) 1.29971(14) 0.94641(9) 0.0131(4) Uani 1 d . . .
C41 C -0.2916(2) -0.07744(15) 0.64201(10) 0.0185(4) Uani 1 d . . .
H41 H -0.3370 -0.0358 0.6804 0.022 Uiso 1 calc . . R
C22 C 0.0583(2) 0.44504(14) 0.77521(9) 0.0159(4) Uani 1 d . . .
H22 H -0.0237 0.4171 0.7994 0.019 Uiso 1 calc . . R
C23 C 0.7783(2) 1.26407(14) 0.87922(10) 0.0160(4) Uani 1 d . . .
H23 H 0.7969 1.3086 0.8513 0.019 Uiso 1 calc . . R
C51 C -0.3555(2) -0.18195(15) 0.61399(10) 0.0180(4) Uani 1 d . . .
H51 H -0.4461 -0.2109 0.6339 0.022 Uiso 1 calc . . R
C12 C 0.1337(2) 0.54814(14) 0.79942(9) 0.0158(4) Uani 1 d . . .
H12 H 0.1019 0.5901 0.8408 0.019 Uiso 1 calc . . R
C13 C 0.6961(2) 1.16283(14) 0.85395(9) 0.0152(4) Uani 1 d . . .
H13 H 0.6593 1.1389 0.8082 0.018 Uiso 1 calc . . R
C61 C -0.0886(2) 0.07716(14) 0.64036(9) 0.0127(4) Uani 1 d . . .
C62 C 0.0327(2) 0.27187(14) 0.68729(9) 0.0124(4) Uani 1 d . . .
C63 C 0.9231(2) 1.40712(14) 0.97531(9) 0.0143(4) Uani 1 d . . .
N6 N -0.2741(3) 0.1283(3) 0.51687(15) 0.0728(10) Uani 1 d A 1 .
C38 C -0.3915(3) 0.1370(2) 0.54513(13) 0.0346(6) Uani 1 d A 1 .
C39 C -0.5405(3) 0.14649(18) 0.58171(12) 0.0306(5) Uani 1 d A 1 .
H39A H -0.6232 0.0849 0.5619 0.046 Uiso 1 calc A 1 GR
H39B H -0.5863 0.2103 0.5798 0.046 Uiso 1 calc A 1 GR
H39C H -0.5131 0.1506 0.6282 0.046 Uiso 1 calc A 1 GR
N4 N 0.3048(3) 0.4321(2) 0.93313(13) 0.0512(6) Uani 1 d . . .
C34 C 0.4058(3) 0.4550(2) 0.90134(13) 0.0357(6) Uani 1 d . . .
C35 C 0.5346(3) 0.48396(19) 0.85967(14) 0.0365(6) Uani 1 d . . .
H35A H 0.5236 0.4316 0.8158 0.055 Uiso 1 calc . . GR
H35B H 0.6451 0.4865 0.8808 0.055 Uiso 1 calc . . GR
H35C H 0.5215 0.5532 0.8544 0.055 Uiso 1 calc . . GR
N5 N 0.3853(3) 0.23300(18) 0.75323(12) 0.0448(6) Uani 1 d . . .
C36 C 0.3026(4) 0.20111(19) 0.78795(12) 0.0351(6) Uani 1 d . . .
C37 C 0.1957(4) 0.1609(2) 0.83263(13) 0.0418(7) Uani 1 d . . .
H37A H 0.2527 0.1121 0.8497 0.063 Uiso 1 calc . . GR
H37B H 0.0910 0.1239 0.8083 0.063 Uiso 1 calc . . GR
H37C H 0.1718 0.2196 0.8699 0.063 Uiso 1 calc . . GR

loop_
_atom_site_aniso_label
_atom_site_aniso_U_11
_atom_site_aniso_U_22
_atom_site_aniso_U_33
_atom_site_aniso_U_23
_atom_site_aniso_U_13
_atom_site_aniso_U_12
Cu1 0.01039(11) 0.00722(10) 0.01152(11) -0.00065(8) 0.00165(8) -0.00138(8)
Cu2 0.01027(11) 0.00705(11) 0.01175(11) -0.00041(8) 0.00048(8) -0.00151(8)
Cu3 0.00990(11) 0.00710(11) 0.01075(11) -0.00011(8) 0.00039(8) -0.00129(8)
O1 0.0132(7) 0.0132(7) 0.0237(8) -0.0021(6) 0.0051(6) 0.0002(5)
O2 0.0201(7) 0.0144(7) 0.0182(7) 0.0050(6) -0.0022(6) -0.0015(5)
O3 0.0119(7) 0.0139(7) 0.0187(7) -0.0010(5) 0.0038(5) -0.0007(5)
O4 0.0214(7) 0.0158(7) 0.0147(7) 0.0039(6) -0.0022(6) -0.0019(6)
O5 0.0129(7) 0.0148(7) 0.0184(7) -0.0008(5) 0.0036(5) -0.0010(5)
O6 0.0200(7) 0.0143(7) 0.0153(7) 0.0035(5) -0.0028(6) -0.0032(5)
O7 0.0129(7) 0.0132(7) 0.0279(8) -0.0016(6) 0.0041(6) -0.0002(5)
O8 0.0249(8) 0.0126(7) 0.0182(7) 0.0040(6) -0.0072(6) -0.0022(6)
O9 0.0114(6) 0.0132(6) 0.0192(7) -0.0002(5) 0.0027(5) 0.0004(5)
O10 0.0188(7) 0.0120(6) 0.0155(7) 0.0034(5) -0.0027(5) -0.0012(5)
O11 0.0126(7) 0.0137(7) 0.0177(7) -0.0013(5) 0.0034(5) -0.0009(5)
O12 0.0173(7) 0.0126(6) 0.0158(7) 0.0031(5) -0.0029(5) -0.0012(5)
N11 0.0142(8) 0.0092(7) 0.0130(8) 0.0005(6) 0.0004(6) -0.0003(6)
N12 0.0121(8) 0.0102(7) 0.0117(8) 0.0011(6) -0.0011(6) -0.0004(6)
N13 0.0114(8) 0.0096(7) 0.0125(8) 0.0007(6) 0.0011(6) 0.0006(6)
N31 0.0209(9) 0.0095(8) 0.0206(9) -0.0016(7) 0.0071(7) -0.0040(6)
N22 0.0235(9) 0.0094(8) 0.0180(9) -0.0014(6) 0.0070(7) -0.0042(6)
N23 0.0236(9) 0.0104(8) 0.0152(8) 0.0013(6) -0.0021(7) -0.0067(6)
N21 0.0215(9) 0.0100(8) 0.0192(9) -0.0022(7) 0.0070(7) -0.0049(6)
N32 0.0233(9) 0.0095(8) 0.0181(9) -0.0012(6) 0.0064(7) -0.0049(6)
N33 0.0235(9) 0.0100(8) 0.0160(8) 0.0015(6) -0.0034(7) -0.0056(6)
C11 0.0155(9) 0.0120(9) 0.0157(9) -0.0004(7) 0.0045(7) 0.0000(7)
C52 0.0189(10) 0.0113(9) 0.0151(9) 0.0012(7) 0.0038(8) -0.0033(7)
C53 0.0213(10) 0.0116(9) 0.0148(9) 0.0040(7) 0.0005(8) -0.0029(7)
C14 0.0113(9) 0.0160(9) 0.0115(9) 0.0002(7) -0.0001(7) 0.0009(7)
C15 0.0124(10) 0.0244(11) 0.0239(11) -0.0018(9) 0.0023(8) 0.0038(8)
C16 0.0129(9) 0.0161(9) 0.0147(9) 0.0035(8) 0.0029(7) 0.0034(7)
C17 0.0296(12) 0.0323(12) 0.0256(12) 0.0132(10) -0.0076(10) -0.0005(10)
C18 0.0127(9) 0.0182(9) 0.0088(8) 0.0024(7) 0.0000(7) 0.0009(7)
C19 0.0148(10) 0.0241(11) 0.0214(11) -0.0032(9) 0.0038(8) 0.0027(8)
C21 0.0141(9) 0.0129(9) 0.0172(10) 0.0015(7) 0.0044(7) -0.0028(7)
C42 0.0197(10) 0.0120(9) 0.0129(9) -0.0001(7) 0.0040(7) -0.0031(7)
C43 0.0230(10) 0.0115(9) 0.0108(9) 0.0007(7) -0.0010(8) -0.0034(7)
C24 0.0112(9) 0.0167(9) 0.0129(9) 0.0028(7) 0.0029(7) 0.0017(7)
C25 0.0243(11) 0.0247(11) 0.0210(11) 0.0100(9) -0.0070(9) -0.0026(9)
C26 0.0113(9) 0.0149(9) 0.0129(9) -0.0007(7) -0.0001(7) 0.0020(7)
C27 0.0111(10) 0.0245(11) 0.0251(11) -0.0051(9) 0.0041(8) 0.0019(8)
C28 0.0136(9) 0.0141(9) 0.0155(9) 0.0030(7) 0.0012(7) 0.0024(7)
C29 0.0278(12) 0.0208(10) 0.0202(11) 0.0078(9) -0.0071(9) 0.0016(9)
C31 0.0128(9) 0.0075(8) 0.0132(9) 0.0014(7) 0.0000(7) -0.0020(7)
C32 0.0105(9) 0.0075(8) 0.0137(9) -0.0001(7) -0.0016(7) -0.0018(7)
C33 0.0143(9) 0.0088(8) 0.0139(9) 0.0009(7) 0.0017(7) -0.0021(7)
C41 0.0204(10) 0.0125(9) 0.0170(10) -0.0026(8) 0.0073(8) -0.0038(8)
C22 0.0173(10) 0.0122(9) 0.0156(9) 0.0013(7) 0.0052(7) -0.0028(7)
C23 0.0213(10) 0.0105(9) 0.0146(9) 0.0034(7) 0.0013(8) -0.0042(7)
C51 0.0185(10) 0.0115(9) 0.0195(10) -0.0005(8) 0.0068(8) -0.0050(7)
C12 0.0207(10) 0.0098(9) 0.0132(9) -0.0021(7) 0.0054(8) 0.0000(7)
C13 0.0182(10) 0.0122(9) 0.0124(9) 0.0007(7) 0.0003(7) -0.0021(7)
C61 0.0151(9) 0.0085(8) 0.0118(9) -0.0002(7) -0.0001(7) -0.0017(7)
C62 0.0138(9) 0.0095(8) 0.0123(9) 0.0014(7) 0.0001(7) -0.0008(7)
C63 0.0165(9) 0.0105(9) 0.0128(9) 0.0005(7) 0.0010(7) -0.0029(7)
N6 0.0516(17) 0.124(3) 0.074(2) 0.060(2) 0.0371(15) 0.0531(18)
C38 0.0355(14) 0.0439(15) 0.0325(13) 0.0177(12) 0.0085(11) 0.0199(12)
C39 0.0265(12) 0.0271(12) 0.0387(14) 0.0099(11) 0.0076(10) 0.0036(9)
N4 0.0585(17) 0.0532(16) 0.0492(15) 0.0189(13) 0.0113(13) 0.0248(13)
C34 0.0427(15) 0.0289(13) 0.0348(14) 0.0043(11) -0.0073(12) 0.0162(11)
C35 0.0349(14) 0.0245(12) 0.0504(16) 0.0101(11) -0.0046(12) 0.0084(10)
N5 0.0645(17) 0.0377(13) 0.0352(13) 0.0109(11) -0.0006(12) 0.0181(12)
C36 0.0503(16) 0.0280(13) 0.0267(13) 0.0027(10) -0.0095(12) 0.0196(12)
C37 0.0540(18) 0.0419(15) 0.0335(14) 0.0112(12) 0.0003(13) 0.0219(13)

loop_
_atom_type_symbol
_atom_type_description
_atom_type_scat_dispersion_real
_atom_type_scat_dispersion_imag
_atom_type_scat_source
C C 0.0033 0.0016 'International Tables Vol C Tables 4.2.6.8 and 6.1.1.4'
H H 0.0000 0.0000 'International Tables Vol C Tables 4.2.6.8 and 6.1.1.4'
Cu Cu 0.3201 1.2651 'International Tables Vol C Tables 4.2.6.8 and 6.1.1.4'
N N 0.0061 0.0033 'International Tables Vol C Tables 4.2.6.8 and 6.1.1.4'
O O 0.0106 0.0060 'International Tables Vol C Tables 4.2.6.8 and 6.1.1.4'

loop_
_geom_angle_atom_site_label_1
_geom_angle_atom_site_label_2
_geom_angle_atom_site_label_3
_geom_angle
_geom_angle_site_symmetry_1
_geom_angle_site_symmetry_3
O1 Cu1 Cu1 82.33(4) . 2_446
O1 Cu1 O2 89.46(6) . .
O1 Cu1 O4 90.45(6) . .
O1 Cu1 N11 93.10(6) . .
O2 Cu1 Cu1 85.87(4) . 2_446
O2 Cu1 N11 96.12(6) . .
O3 Cu1 Cu1 86.74(4) . 2_446
O3 Cu1 O1 169.03(5) . .
O3 Cu1 O2 88.69(6) . .
O3 Cu1 O4 89.29(6) . .
O3 Cu1 N11 97.85(6) . .
O4 Cu1 Cu1 83.13(4) . 2_446
O4 Cu1 O2 168.91(5) . .
O4 Cu1 N11 94.96(6) . .
N11 Cu1 Cu1 175.02(4) . 2_446
O5 Cu2 Cu3 87.02(4) . .
O5 Cu2 O6 89.22(6) . .
O5 Cu2 O8 89.14(6) . .
O5 Cu2 N12 94.91(6) . .
O6 Cu2 Cu3 81.79(4) . .
O6 Cu2 N12 96.04(6) . .
O7 Cu2 Cu3 84.87(4) . .
O7 Cu2 O5 171.80(5) . .
O7 Cu2 O6 90.81(6) . .
O7 Cu2 O8 88.97(6) . .
O7 Cu2 N12 93.24(6) . .
O8 Cu2 Cu3 85.13(4) . .
O8 Cu2 O6 166.89(5) . .
O8 Cu2 N12 97.06(6) . .
N12 Cu2 Cu3 177.09(4) . .
O9 Cu3 Cu2 82.35(4) . .
O9 Cu3 N13 95.74(6) . .
O10 Cu3 Cu2 87.44(4) . .
O10 Cu3 O9 87.27(6) . .
O10 Cu3 O11 89.30(6) . .
O10 Cu3 N13 96.04(6) . .
O11 Cu3 Cu2 84.23(4) . .
O11 Cu3 O9 166.28(5) . .
O11 Cu3 N13 97.84(6) . .
O12 Cu3 Cu2 84.03(4) . .
O12 Cu3 O9 91.20(6) . .
O12 Cu3 O10 171.46(5) . .
O12 Cu3 O11 90.22(6) . .
O12 Cu3 N13 92.48(6) . .
N13 Cu3 Cu2 175.96(4) . .
C14 O1 Cu1 125.45(12) . .
C16 O2 Cu1 120.99(13) . .
C14 O3 Cu1 120.48(12) 2_446 .
C16 O4 Cu1 124.51(12) 2_446 .
C18 O5 Cu2 120.55(12) . .
C24 O6 Cu2 125.74(12) . .
C26 O7 Cu2 122.89(12) . .
C28 O8 Cu2 121.86(12) . .
C18 O9 Cu3 124.68(12) . .
C24 O10 Cu3 119.80(12) . .
C26 O11 Cu3 122.95(12) . .
C28 O12 Cu3 123.82(12) . .
C11 N11 Cu1 123.78(12) . .
C11 N11 C51 117.97(16) . .
C51 N11 Cu1 118.23(12) . .
C52 N12 Cu2 118.65(12) . .
C12 N12 Cu2 123.11(12) . .
C12 N12 C52 118.17(16) . .
C53 N13 Cu3 120.59(12) . .
C13 N13 Cu3 121.13(12) . .
C13 N13 C53 118.28(16) . .
N21 N31 C61 117.52(16) . .
N32 N22 C61 117.81(16) . .
N33 N23 C63 117.32(16) . 2_787
N31 N21 C62 117.83(16) . .
N22 N32 C62 117.47(16) . .
N23 N33 C63 117.47(16) . .
N11 C11 H11 118.5 . .
N11 C11 C21 123.05(17) . .
C21 C11 H11 118.5 . .
N12 C52 H52 118.4 . .
N12 C52 C42 123.14(17) . .
C42 C52 H52 118.4 . .
N13 C53 H53 118.5 . .
N13 C53 C43 123.01(18) . .
C43 C53 H53 118.5 . .
O1 C14 O3 124.87(17) . 2_446
O1 C14 C15 117.01(17) . .
O3 C14 C15 118.11(16) 2_446 .
C14 C15 H15A 109.5 . .
C14 C15 H15B 109.5 . .
C14 C15 H15C 109.5 . .
H15A C15 H15B 109.5 . .
H15A C15 H15C 109.5 . .
H15B C15 H15C 109.5 . .
O2 C16 C17 117.49(18) . .
O4 C16 O2 125.41(18) 2_446 .
O4 C16 C17 117.10(17) 2_446 .
C16 C17 H17A 109.5 . .
C16 C17 H17B 109.5 . .
C16 C17 H17C 109.5 . .
H17A C17 H17B 109.5 . .
H17A C17 H17C 109.5 . .
H17B C17 H17C 109.5 . .
O5 C18 O9 125.02(17) . .
O5 C18 C19 117.34(16) . .
O9 C18 C19 117.63(17) . .
C18 C19 H19A 109.5 . .
C18 C19 H19B 109.5 . .
C18 C19 H19C 109.5 . .
H19A C19 H19B 109.5 . .
H19A C19 H19C 109.5 . .
H19B C19 H19C 109.5 . .
C11 C21 H21 120.7 . .
C11 C21 C31 118.65(17) . .
C31 C21 H21 120.7 . .
C52 C42 H42 120.8 . .
C52 C42 C32 118.44(17) . .
C32 C42 H42 120.8 . .
C53 C43 H43 120.7 . .
C53 C43 C33 118.63(17) . .
C33 C43 H43 120.7 . .
O6 C24 O10 125.05(18) . .
O6 C24 C25 117.29(17) . .
O10 C24 C25 117.66(17) . .
C24 C25 H25A 109.5 . .
C24 C25 H25B 109.5 . .
C24 C25 H25C 109.5 . .
H25A C25 H25B 109.5 . .
H25A C25 H25C 109.5 . .
H25B C25 H25C 109.5 . .
O7 C26 C27 117.19(17) . .
O11 C26 O7 124.73(17) . .
O11 C26 C27 118.07(16) . .
C26 C27 H27A 109.5 . .
C26 C27 H27B 109.5 . .
C26 C27 H27C 109.5 . .
H27A C27 H27B 109.5 . .
H27A C27 H27C 109.5 . .
H27B C27 H27C 109.5 . .
O8 C28 O12 124.91(18) . .
O8 C28 C29 117.94(17) . .
O12 C28 C29 117.15(17) . .
C28 C29 H29A 109.5 . .
C28 C29 H29B 109.5 . .
C28 C29 H29C 109.5 . .
H29A C29 H29B 109.5 . .
H29A C29 H29C 109.5 . .
H29B C29 H29C 109.5 . .
C21 C31 C41 118.60(16) . .
C21 C31 C61 120.86(16) . .
C41 C31 C61 120.54(16) . .
C42 C32 C62 120.20(16) . .
C22 C32 C42 118.66(16) . .
C22 C32 C62 121.13(16) . .
C43 C33 C23 118.38(16) . .
C43 C33 C63 120.87(17) . .
C23 C33 C63 120.76(17) . .
C31 C41 H41 120.7 . .
C51 C41 C31 118.66(17) . .
C51 C41 H41 120.7 . .
C32 C22 H22 120.7 . .
C12 C22 C32 118.68(17) . .
C12 C22 H22 120.7 . .
C33 C23 H23 120.5 . .
C13 C23 C33 119.01(17) . .
C13 C23 H23 120.5 . .
N11 C51 C41 123.04(17) . .
N11 C51 H51 118.5 . .
C41 C51 H51 118.5 . .
N12 C12 C22 122.90(17) . .
N12 C12 H12 118.5 . .
C22 C12 H12 118.5 . .
N13 C13 C23 122.69(18) . .
N13 C13 H13 118.7 . .
C23 C13 H13 118.7 . .
N31 C61 C31 117.43(16) . .
N22 C61 N31 124.71(16) . .
N22 C61 C31 117.86(16) . .
N21 C62 C32 117.39(16) . .
N32 C62 N21 124.64(16) . .
N32 C62 C32 117.96(16) . .
N23 C63 N33 125.21(16) 2_787 .
N23 C63 C33 117.65(17) 2_787 .
N33 C63 C33 117.15(17) . .
N6 C38 C39 178.9(3) . .
N4 C34 C35 179.3(3) . .
C34 C35 H35A 109.5 . .
C34 C35 H35B 109.5 . .
C34 C35 H35C 109.5 . .
H35A C35 H35B 109.5 . .
H35A C35 H35C 109.5 . .
H35B C35 H35C 109.5 . .
N5 C36 C37 179.6(3) . .
C36 C37 H37A 109.5 . .
C36 C37 H37B 109.5 . .
C36 C37 H37C 109.5 . .
H37A C37 H37B 109.5 . .
H37A C37 H37C 109.5 . .
H37B C37 H37C 109.5 . .

loop_
_geom_bond_atom_site_label_1
_geom_bond_atom_site_label_2
_geom_bond_distance
_geom_bond_site_symmetry_2
Cu1 Cu1 2.6160(5) 2_446
Cu1 O1 1.9703(13) .
Cu1 O2 1.9793(14) .
Cu1 O3 1.9635(13) .
Cu1 O4 1.9771(14) .
Cu1 N11 2.1814(15) .
Cu2 Cu3 2.6106(4) .
Cu2 O5 1.9640(13) .
Cu2 O6 1.9860(14) .
Cu2 O7 1.9601(14) .
Cu2 O8 1.9785(14) .
Cu2 N12 2.1598(15) .
Cu3 O9 1.9892(13) .
Cu3 O10 1.9706(14) .
Cu3 O11 1.9743(13) .
Cu3 O12 1.9663(14) .
Cu3 N13 2.1777(15) .
O1 C14 1.262(2) .
O2 C16 1.263(2) .
O3 C14 1.267(2) 2_446
O4 C16 1.255(2) 2_446
O5 C18 1.264(2) .
O6 C24 1.258(2) .
O7 C26 1.267(2) .
O8 C28 1.262(2) .
O9 C18 1.265(2) .
O10 C24 1.267(2) .
O11 C26 1.262(2) .
O12 C28 1.264(2) .
N11 C11 1.338(2) .
N11 C51 1.340(2) .
N12 C52 1.340(2) .
N12 C12 1.335(2) .
N13 C53 1.341(2) .
N13 C13 1.337(2) .
N31 N21 1.318(2) .
N31 C61 1.349(2) .
N22 N32 1.329(2) .
N22 C61 1.336(2) .
N23 N33 1.322(2) .
N23 C63 1.342(2) 2_787
N21 C62 1.348(2) .
N32 C62 1.340(2) .
N33 C63 1.344(2) .
C11 H11 0.9500 .
C11 C21 1.386(2) .
C52 H52 0.9500 .
C52 C42 1.384(2) .
C53 H53 0.9500 .
C53 C43 1.387(2) .
C14 O3 1.267(2) 2_446
C14 C15 1.505(3) .
C15 H15A 0.9800 .
C15 H15B 0.9800 .
C15 H15C 0.9800 .
C16 O4 1.255(2) 2_446
C16 C17 1.511(3) .
C17 H17A 0.9800 .
C17 H17B 0.9800 .
C17 H17C 0.9800 .
C18 C19 1.502(3) .
C19 H19A 0.9800 .
C19 H19B 0.9800 .
C19 H19C 0.9800 .
C21 H21 0.9500 .
C21 C31 1.391(3) .
C42 H42 0.9500 .
C42 C32 1.394(3) .
C43 H43 0.9500 .
C43 C33 1.393(3) .
C24 C25 1.507(3) .
C25 H25A 0.9800 .
C25 H25B 0.9800 .
C25 H25C 0.9800 .
C26 C27 1.504(3) .
C27 H27A 0.9800 .
C27 H27B 0.9800 .
C27 H27C 0.9800 .
C28 C29 1.502(3) .
C29 H29A 0.9800 .
C29 H29B 0.9800 .
C29 H29C 0.9800 .
C31 C41 1.393(3) .
C31 C61 1.478(2) .
C32 C22 1.393(3) .
C32 C62 1.477(2) .
C33 C23 1.397(3) .
C33 C63 1.482(2) .
C41 H41 0.9500 .
C41 C51 1.384(2) .
C22 H22 0.9500 .
C22 C12 1.386(2) .
C23 H23 0.9500 .
C23 C13 1.386(2) .
C51 H51 0.9500 .
C12 H12 0.9500 .
C13 H13 0.9500 .
C63 N23 1.342(2) 2_787
N6 C38 1.131(3) .
C38 C39 1.442(3) .
C39 H39A 0.9800 .
C39 H39B 0.9800 .
C39 H39C 0.9800 .
N4 C34 1.135(4) .
C34 C35 1.463(4) .
C35 H35A 0.9800 .
C35 H35B 0.9800 .
C35 H35C 0.9800 .
N5 C36 1.137(3) .
C36 C37 1.460(4) .
C37 H37A 0.9800 .
C37 H37B 0.9800 .
C37 H37C 0.9800 .

loop_
_geom_torsion_atom_site_label_1
_geom_torsion_atom_site_label_2
_geom_torsion_atom_site_label_3
_geom_torsion_atom_site_label_4
_geom_torsion
_geom_torsion_site_symmetry_1
_geom_torsion_site_symmetry_4
Cu1 Cu1 O1 C14 -0.52(15) 2_446 .
Cu1 Cu1 O2 C16 2.98(14) 2_446 .
Cu1 Cu1 O3 C14 -2.95(14) 2_446 2_446
Cu1 Cu1 O4 C16 -0.33(15) 2_446 2_446
Cu1 Cu1 N11 C11 -180(16) 2_446 .
Cu1 Cu1 N11 C51 -1.2(6) 2_446 .
Cu1 O1 C14 O3 3.1(3) . 2_446
Cu1 O1 C14 C15 -176.24(13) . .
Cu1 O2 C16 O4 -3.8(3) . 2_446
Cu1 O2 C16 C17 175.67(14) . .
Cu1 N11 C11 C21 176.87(15) . .
Cu1 N11 C51 C41 -177.41(16) . .
Cu2 Cu3 O9 C18 -3.22(14) . .
Cu2 Cu3 O10 C24 -0.23(13) . .
Cu2 Cu3 O11 C26 -5.76(14) . .
Cu2 Cu3 O12 C28 -0.77(14) . .
Cu2 Cu3 N13 C53 11.7(7) . .
Cu2 Cu3 N13 C13 -167.7(5) . .
Cu2 O5 C18 O9 -7.6(3) . .
Cu2 O5 C18 C19 171.29(13) . .
Cu2 O6 C24 O10 5.6(3) . .
Cu2 O6 C24 C25 -173.79(13) . .
Cu2 O7 C26 O11 0.0(3) . .
Cu2 O7 C26 C27 179.09(14) . .
Cu2 O8 C28 O12 6.0(3) . .
Cu2 O8 C28 C29 -173.41(13) . .
Cu2 N12 C52 C42 176.54(16) . .
Cu2 N12 C12 C22 -176.60(15) . .
Cu3 Cu2 O5 C18 3.73(14) . .
Cu3 Cu2 O6 C24 -4.21(15) . .
Cu3 Cu2 O7 C26 -3.33(15) . .
Cu3 Cu2 O8 C28 -4.86(14) . .
Cu3 Cu2 N12 C52 19.7(10) . .
Cu3 Cu2 N12 C12 -163.3(8) . .
Cu3 O9 C18 O5 7.5(3) . .
Cu3 O9 C18 C19 -171.37(13) . .
Cu3 O10 C24 O6 -2.9(3) . .
Cu3 O10 C24 C25 176.50(13) . .
Cu3 O11 C26 O7 5.2(3) . .
Cu3 O11 C26 C27 -173.85(13) . .
Cu3 O12 C28 O8 -2.8(3) . .
Cu3 O12 C28 C29 176.59(13) . .
Cu3 N13 C53 C43 179.85(15) . .
Cu3 N13 C13 C23 179.70(15) . .
O1 Cu1 O2 C16 -79.37(15) . .
O1 Cu1 O3 C14 -8.5(4) . 2_446
O1 Cu1 O4 C16 81.89(15) . 2_446
O1 Cu1 N11 C11 -156.13(16) . .
O1 Cu1 N11 C51 22.25(16) . .
O2 Cu1 O1 C14 85.38(16) . .
O2 Cu1 O3 C14 -88.88(15) . 2_446
O2 Cu1 O4 C16 -7.6(4) . 2_446
O2 Cu1 N11 C11 -66.34(16) . .
O2 Cu1 N11 C51 112.04(15) . .
O3 Cu1 O1 C14 5.0(4) . .
O3 Cu1 O2 C16 89.81(15) . .
O3 Cu1 O4 C16 -87.14(15) . 2_446
O3 Cu1 N11 C11 23.18(16) . .
O3 Cu1 N11 C51 -158.44(15) . .
O4 Cu1 O1 C14 -83.53(16) . .
O4 Cu1 O2 C16 10.3(4) . .
O4 Cu1 O3 C14 80.21(15) . 2_446
O4 Cu1 N11 C11 113.14(16) . .
O4 Cu1 N11 C51 -68.48(15) . .
O5 Cu2 Cu3 O9 -0.28(6) . .
O5 Cu2 Cu3 O10 -87.86(6) . .
O5 Cu2 Cu3 O11 -177.42(6) . .
O5 Cu2 Cu3 O12 91.75(6) . .
O5 Cu2 Cu3 N13 61.6(6) . .
O5 Cu2 O6 C24 82.89(15) . .
O5 Cu2 O7 C26 -11.8(5) . .
O5 Cu2 O8 C28 -91.94(15) . .
O5 Cu2 N12 C52 151.16(15) . .
O5 Cu2 N12 C12 -31.88(16) . .
O6 Cu2 Cu3 O9 89.37(6) . .
O6 Cu2 Cu3 O10 1.78(6) . .
O6 Cu2 Cu3 O11 -87.77(6) . .
O6 Cu2 Cu3 O12 -178.60(6) . .
O6 Cu2 Cu3 N13 151.3(6) . .
O6 Cu2 O5 C18 -78.09(15) . .
O6 Cu2 O7 C26 78.35(16) . .
O6 Cu2 O8 C28 -9.1(4) . .
O6 Cu2 N12 C52 61.42(15) . .
O6 Cu2 N12 C12 -121.62(16) . .
O7 Cu2 Cu3 O9 -179.07(6) . .
O7 Cu2 Cu3 O10 93.35(6) . .
O7 Cu2 Cu3 O11 3.79(6) . .
O7 Cu2 Cu3 O12 -87.04(6) . .
O7 Cu2 Cu3 N13 -117.2(6) . .
O7 Cu2 O5 C18 12.2(5) . .
O7 Cu2 O6 C24 -88.91(16) . .
O7 Cu2 O8 C28 80.07(15) . .
O7 Cu2 N12 C52 -29.74(15) . .
O7 Cu2 N12 C12 147.23(16) . .
O8 Cu2 Cu3 O9 -89.66(6) . .
O8 Cu2 Cu3 O10 -177.25(6) . .
O8 Cu2 Cu3 O11 93.19(6) . .
O8 Cu2 Cu3 O12 2.36(6) . .
O8 Cu2 Cu3 N13 -27.7(6) . .
O8 Cu2 O5 C18 88.90(15) . .
O8 Cu2 O6 C24 0.0(4) . .
O8 Cu2 O7 C26 -88.53(16) . .
O8 Cu2 N12 C52 -119.10(15) . .
O8 Cu2 N12 C12 57.86(16) . .
O9 Cu3 O10 C24 -82.69(14) . .
O9 Cu3 O11 C26 -17.8(3) . .
O9 Cu3 O12 C28 81.41(15) . .
O9 Cu3 N13 C53 73.24(15) . .
O9 Cu3 N13 C13 -106.21(15) . .
O10 Cu3 O9 C18 84.55(15) . .
O10 Cu3 O11 C26 -93.25(15) . .
O10 Cu3 O12 C28 1.8(5) . .
O10 Cu3 N13 C53 161.08(15) . .
O10 Cu3 N13 C13 -18.37(15) . .
O11 Cu3 O9 C18 8.8(3) . .
O11 Cu3 O10 C24 84.02(14) . .
O11 Cu3 O12 C28 -84.94(15) . .
O11 Cu3 N13 C53 -108.79(15) . .
O11 Cu3 N13 C13 71.76(15) . .
O12 Cu3 O9 C18 -87.04(15) . .
O12 Cu3 O10 C24 -2.8(5) . .
O12 Cu3 O11 C26 78.22(15) . .
O12 Cu3 N13 C53 -18.22(15) . .
O12 Cu3 N13 C13 162.33(15) . .
N11 Cu1 O1 C14 -178.52(16) . .
N11 Cu1 O2 C16 -172.43(14) . .
N11 Cu1 O3 C14 175.12(14) . 2_446
N11 Cu1 O4 C16 175.04(15) . 2_446
N11 C11 C21 C31 0.5(3) . .
N12 Cu2 Cu3 O9 131.3(9) . .
N12 Cu2 Cu3 O10 43.7(9) . .
N12 Cu2 Cu3 O11 -45.9(9) . .
N12 Cu2 Cu3 O12 -136.7(9) . .
N12 Cu2 Cu3 N13 -166.8(10) . .
N12 Cu2 O5 C18 -174.08(14) . .
N12 Cu2 O6 C24 177.75(15) . .
N12 Cu2 O7 C26 174.45(15) . .
N12 Cu2 O8 C28 173.21(15) . .
N12 C52 C42 C32 0.1(3) . .
N13 Cu3 O9 C18 -179.65(15) . .
N13 Cu3 O10 C24 -178.17(14) . .
N13 Cu3 O11 C26 170.75(15) . .
N13 Cu3 O12 C28 177.21(15) . .
N13 C53 C43 C33 0.6(3) . .
N31 N21 C62 N32 -0.7(3) . .
N31 N21 C62 C32 178.01(17) . .
N22 N32 C62 N21 -0.4(3) . .
N22 N32 C62 C32 -179.03(17) . .
N23 N33 C63 N23 0.5(3) . 2_787
N23 N33 C63 C33 -179.91(17) . .
N21 N31 C61 N22 -1.7(3) . .
N21 N31 C61 C31 178.43(17) . .
N32 N22 C61 N31 0.7(3) . .
N32 N22 C61 C31 -179.46(17) . .
C11 N11 C51 C41 1.1(3) . .
C11 C21 C31 C41 0.9(3) . .
C11 C21 C31 C61 -179.55(18) . .
C52 N12 C12 C22 0.4(3) . .
C52 C42 C32 C22 0.5(3) . .
C52 C42 C32 C62 -178.47(18) . .
C53 N13 C13 C23 0.2(3) . .
C53 C43 C33 C23 -0.1(3) . .
C53 C43 C33 C63 -179.87(18) . .
C21 C31 C41 C51 -1.3(3) . .
C21 C31 C61 N31 1.5(3) . .
C21 C31 C61 N22 -178.44(19) . .
C42 C32 C22 C12 -0.7(3) . .
C42 C32 C62 N21 6.4(3) . .
C42 C32 C62 N32 -174.81(19) . .
C43 C33 C23 C13 -0.3(3) . .
C43 C33 C63 N23 11.3(3) . 2_787
C43 C33 C63 N33 -168.34(18) . .
C31 C41 C51 N11 0.3(3) . .
C32 C22 C12 N12 0.3(3) . .
C33 C23 C13 N13 0.2(3) . .
C41 C31 C61 N31 -179.02(19) . .
C41 C31 C61 N22 1.1(3) . .
C22 C32 C62 N21 -172.54(19) . .
C22 C32 C62 N32 6.2(3) . .
C23 C33 C63 N23 -168.44(18) . 2_787
C23 C33 C63 N33 11.9(3) . .
C51 N11 C11 C21 -1.5(3) . .
C12 N12 C52 C42 -0.6(3) . .
C13 N13 C53 C43 -0.7(3) . .
C61 N31 N21 C62 1.6(3) . .
C61 N22 N32 C62 0.4(3) . .
C61 C31 C41 C51 179.13(19) . .
C62 C32 C22 C12 178.28(18) . .
C63 N23 N33 C63 -0.4(3) 2_787 .
C63 C33 C23 C13 179.46(18) . .
